data_1200005
loop_
_publ_author_name
'Husson, E'
'Repelin, Y'

_publ_section_title
;
Structural studies of transition aluminas. Theta alumina
;
_journal_coden_ASTM EJSCE5
_journal_name_full
;
European Journal of Solid State Inorganic Chemistry
;
_journal_page_first 1223
_journal_page_last 1231
_journal_volume 33
_journal_year 1996
_chemical_formula_structural 'Al2 O3'
_chemical_formula_sum 'Al2 O3'
_chemical_name_systematic 'Aluminium oxide - $-theta'
_space_group_IT_number 12
_symmetry_cell_setting monoclinic
_symmetry_Int_Tables_number 12
_symmetry_space_group_name_Hall '-C 2y'
_symmetry_space_group_name_H-M 'C 1 2/m 1'
_cell_angle_alpha 90
_cell_angle_beta 103.79
_cell_angle_gamma 90
_cell_formula_units_Z 4
_cell_length_a 11.795(5)
_cell_length_b 2.91(1)
_cell_length_c 5.621(7)
_cell_volume 187.4
_refine_ls_R_factor_all 0.06
_cod_database_code 1200005

loop_
_symmetry_equiv_pos_as_xyz
x,y,z
x,-y,z
-x,-y,-z
-x,y,-z
1/2+x,1/2+y,z
1/2+x,1/2-y,z
1/2-x,1/2-y,-z
1/2-x,1/2+y,-z

loop_
_atom_site_label
_atom_site_type_symbol
_atom_site_symmetry_multiplicity
_atom_site_Wyckoff_symbol
_atom_site_fract_x
_atom_site_fract_y
_atom_site_fract_z
_atom_site_occupancy
_atom_site_attached_hydrogens
_atom_site_calc_flag
O1 O2- 4 i 0.16268 0. 0.12276 1. 0 d
O2 O2- 4 i 0.48945 0. 0.26127 1. 0 d
O3 O2- 4 i 0.82995 0. 0.43863 1. 0 d
Al1 Al3+ 4 i 0.10134 0. 0.7944 1. 0 d
Al2 Al3+ 4 i 0.35235 0. 0.68739 1. 0 d

loop_
_atom_type_symbol
_atom_type_oxidation_number
O2- -2.000
Al3+ 3.000

loop_
_cod_related_entry_id
_cod_related_entry_code
_cod_related_entry_database
1 8164808 ChemSpider
